data_1507543
loop_
_publ_author_name
'Hof, Fraser'
'Iovine, Peter M.'
'Johnson, Darren W.'
'Rebek, Julius'

_publ_contact_author
;
Julius Rebek, Jr.
Skaggs Institute for Chemical Biology (MB26)
The Scripps Research Institute
10550 N. Torrey Pines Road
La Jolla, CA  92037
;
_publ_section_title
;
 Highly Selective Synthesis of Heterosubstituted Aromatic Sulfamides
;
_journal_issue 26
_journal_name_full 'Organic Letters'
_journal_page_first 4247
_journal_paper_doi 10.1021/ol0169731
_journal_volume 3
_journal_year 2001
_chemical_compound_source synthetic
_chemical_formula_sum 'C12 H14 N2 O6 S'
_chemical_formula_weight 314.31
_space_group_IT_number 15
_symmetry_cell_setting monoclinic
_symmetry_Int_Tables_number 15
_symmetry_space_group_name_Hall '-C 2yc'
_symmetry_space_group_name_H-M 'C 1 2/c 1'
_atom_sites_solution_hydrogens geom
_atom_sites_solution_primary direct
_atom_sites_solution_secondary difmap
_audit_creation_method SHELXL-97
_cell_angle_alpha 90.00
_cell_angle_beta 111.004(3)
_cell_angle_gamma 90.00
_cell_formula_units_Z 4
_cell_length_a 14.8775(10)
_cell_length_b 8.8583(5)
_cell_length_c 11.1192(7)
_cell_measurement_reflns_used 2120
_cell_measurement_temperature 120(2)
_cell_measurement_theta_max 51.50
_cell_measurement_theta_min 5.92
_cell_volume 1368.02(15)
_computing_cell_refinement
;
SMART (Siemens, 1995), SAINT (Siemens, 1995)
;
_computing_data_collection 'SMART (Siemens, 1995)'
_computing_data_reduction
;
SAINT (Siemens, 1995), XPREP (Siemens, 1995)
;
_computing_structure_refinement 'SHELXL-97 (Sheldrick, 1997)'
_computing_structure_solution 'SIR92 (Altomare, 1993)'
_diffrn_ambient_temperature 120(2)
_diffrn_measured_fraction_theta_full 0.936
_diffrn_measured_fraction_theta_max 0.936
_diffrn_measurement_device_type '3 circle diffractometer'
_diffrn_measurement_method
;
omega scans with profile analysis
;
_diffrn_radiation_detector 'CCD area detector'
_diffrn_radiation_monochromator 'mirror optics'
_diffrn_radiation_source 'X-ray tube'
_diffrn_radiation_type CuK\a
_diffrn_radiation_wavelength 1.54180
_diffrn_reflns_av_R_equivalents 0.0891
_diffrn_reflns_av_sigmaI/netI 0.0479
_diffrn_reflns_limit_h_max 11
_diffrn_reflns_limit_h_min -12
_diffrn_reflns_limit_k_max 8
_diffrn_reflns_limit_k_min -8
_diffrn_reflns_limit_l_max 10
_diffrn_reflns_limit_l_min -6
_diffrn_reflns_number 1747
_diffrn_reflns_theta_full 44.44
_diffrn_reflns_theta_max 44.44
_diffrn_reflns_theta_min 5.92
_exptl_absorpt_coefficient_mu 2.406
_exptl_absorpt_correction_T_max 0.833
_exptl_absorpt_correction_T_min 0.148
_exptl_absorpt_correction_type psi-scan
_exptl_crystal_colour colorless
_exptl_crystal_density_diffrn 1.526
_exptl_crystal_density_meas ?
_exptl_crystal_description 'thin plate'
_exptl_crystal_F_000 656
_exptl_crystal_size_max 0.10
_exptl_crystal_size_mid 0.10
_exptl_crystal_size_min 0.02
_refine_diff_density_max 0.806
_refine_diff_density_min -0.648
_refine_diff_density_rms 0.188
_refine_ls_extinction_coef 0.0011(8)
_refine_ls_extinction_expression Fc^*^=kFc[1+0.001xFc^2^\l^3^/sin(2\q)]^-1/4^
_refine_ls_extinction_method SHELXL
_refine_ls_goodness_of_fit_ref 1.447
_refine_ls_hydrogen_treatment mixed
_refine_ls_matrix_type full
_refine_ls_number_parameters 62
_refine_ls_number_reflns 501
_refine_ls_number_restraints 0
_refine_ls_restrained_S_all 1.447
_refine_ls_R_factor_all 0.1165
_refine_ls_R_factor_gt 0.1151
_refine_ls_shift/su_max 0.000
_refine_ls_shift/su_mean 0.000
_refine_ls_structure_factor_coef Fsqd
_refine_ls_weighting_details 'calc w=1/[\s^2^(Fo^2^)+(0.2000P)^2^+0.0000P] where P=(Fo^2^+2Fc^2^)/3'
_refine_ls_weighting_scheme calc
_refine_ls_wR_factor_gt 0.2905
_refine_ls_wR_factor_ref 0.2944
_reflns_number_gt 476
_reflns_number_total 501
_reflns_threshold_expression >2sigma(I)
_cod_data_source_file ol0169731_s2.cif
_cod_data_source_block etsulfs
_cod_depositor_comments
;
The following automatic conversions were performed:

'_exptl_crystal_density_meas' value 'not measured' was changed to '?'
- the value is perceived as not measured.

Automatic conversion script
Id: cif_fix_values 3008 2015-01-20 13:52:24Z robertas 
;
_cod_original_sg_symbol_H-M C2/c
_cod_database_code 1507543

loop_
_symmetry_equiv_pos_as_xyz
'x, y, z'
'-x, y, -z+1/2'
'x+1/2, y+1/2, z'
'-x+1/2, y+1/2, -z+1/2'
'-x, -y, -z'
'x, -y, z-1/2'
'-x+1/2, -y+1/2, -z'
'x+1/2, -y+1/2, z-1/2'

loop_
_atom_site_label
_atom_site_type_symbol
_atom_site_fract_x
_atom_site_fract_y
_atom_site_fract_z
_atom_site_U_iso_or_equiv
_atom_site_adp_type
_atom_site_occupancy
_atom_site_symmetry_multiplicity
_atom_site_calc_flag
_atom_site_refinement_flags
S1 S 0.5000 0.6889(3) 0.2500 0.0148(19) Uani 1 2 d S
O2 O 0.3750(3) 0.7422(4) 0.0036(4) 0.015(2) Uani 1 1 d .
O3 O 0.3585(3) 0.5037(5) -0.0719(4) 0.024(2) Uani 1 1 d .
O4 O 0.4311(3) 0.7696(5) 0.2854(4) 0.019(2) Uani 1 1 d .
N5 N 0.4463(3) 0.5550(6) 0.1400(5) 0.011(2) Uiso 1 1 d .
C6 C 0.4707(4) 0.4058(8) 0.1850(6) 0.011(3) Uiso 1 1 d .
C7 C 0.4396(4) 0.2729(7) 0.1199(6) 0.012(3) Uiso 1 1 d .
H00B H 0.3982 0.2734 0.0320 0.014 Uiso 1 1 calc R
C8 C 0.3895(5) 0.5941(8) 0.0115(7) 0.013(3) Uiso 1 1 d .
C9 C 0.3133(5) 0.7940(7) -0.1240(8) 0.016(3) Uiso 1 1 d .
H00C H 0.2488 0.7468 -0.1486 0.020 Uiso 1 1 calc R
H00D H 0.3417 0.7663 -0.1890 0.020 Uiso 1 1 calc R
C10 C 0.3052(4) 0.9634(7) -0.1171(6) 0.017(3) Uiso 1 1 d .
H01A H 0.2639 1.0021 -0.2014 0.025 Uiso 1 1 calc R
H01B H 0.3693 1.0086 -0.0930 0.025 Uiso 1 1 calc R
H01C H 0.2770 0.9893 -0.0525 0.025 Uiso 1 1 calc R
C11 C 0.4700(5) 0.1374(9) 0.1851(6) 0.019(3) Uiso 1 1 d .
H01D H 0.4499 0.0443 0.1412 0.022 Uiso 1 1 calc R

loop_
_atom_site_aniso_label
_atom_site_aniso_U_11
_atom_site_aniso_U_22
_atom_site_aniso_U_33
_atom_site_aniso_U_23
_atom_site_aniso_U_13
_atom_site_aniso_U_12
S1 0.028(3) 0.010(3) 0.005(2) 0.000 0.0045(16) 0.000
O2 0.026(3) 0.012(4) 0.004(4) 0.001(2) 0.002(2) 0.003(2)
O3 0.043(4) 0.019(3) 0.005(4) -0.004(3) 0.001(3) -0.003(3)
O4 0.032(4) 0.014(4) 0.015(4) -0.005(2) 0.011(3) 0.007(2)

loop_
_atom_type_symbol
_atom_type_description
_atom_type_scat_dispersion_real
_atom_type_scat_dispersion_imag
_atom_type_scat_source
C C 0.0181 0.0091 'International Tables Vol C Tables 4.2.6.8 and 6.1.1.4'
H H 0.0000 0.0000 'International Tables Vol C Tables 4.2.6.8 and 6.1.1.4'
N N 0.0311 0.0180 'International Tables Vol C Tables 4.2.6.8 and 6.1.1.4'
O O 0.0492 0.0322 'International Tables Vol C Tables 4.2.6.8 and 6.1.1.4'
S S 0.3331 0.5567 'International Tables Vol C Tables 4.2.6.8 and 6.1.1.4'

loop_
_geom_angle_atom_site_label_1
_geom_angle_atom_site_label_2
_geom_angle_atom_site_label_3
_geom_angle
_geom_angle_site_symmetry_1
_geom_angle_site_symmetry_3
O4 S1 O4 119.3(4) 2_655 .
O4 S1 N5 110.8(3) 2_655 .
O4 S1 N5 110.8(3) . .
O4 S1 N5 110.8(3) 2_655 2_655
O4 S1 N5 110.8(3) . 2_655
N5 S1 N5 90.6(4) . 2_655
C8 O2 C9 113.9(5) . .
C8 N5 C6 124.7(5) . .
C8 N5 S1 121.1(5) . .
C6 N5 S1 113.9(4) . .
C7 C6 C6 120.9(4) . 2_655
C7 C6 N5 128.3(6) . .
C6 C6 N5 110.7(3) 2_655 .
C6 C7 C11 118.7(6) . .
O3 C8 O2 127.4(6) . .
O3 C8 N5 123.2(6) . .
O2 C8 N5 109.4(6) . .
O2 C9 C10 107.3(6) . .
C7 C11 C11 120.4(4) . 2_655

loop_
_geom_bond_atom_site_label_1
_geom_bond_atom_site_label_2
_geom_bond_distance
_geom_bond_site_symmetry_2
S1 O4 1.417(5) 2_655
S1 O4 1.417(5) .
S1 N5 1.685(5) .
S1 N5 1.685(5) 2_655
O2 C8 1.327(7) .
O2 C9 1.460(9) .
O3 C8 1.186(8) .
N5 C8 1.417(8) .
N5 C6 1.414(9) .
C6 C7 1.373(9) .
C6 C6 1.396(13) 2_655
C7 C11 1.391(9) .
C9 C10 1.509(10) .
C11 C11 1.399(12) 2_655
